data_4126775
loop_
_publ_author_name
'Tseng, Kuei-Nin T'
'Kampf, Jeff W.'
'Szymczak, Nathaniel K.'

_publ_section_title
;
 Correction to &quot;Modular Attachment of Appended Boron Lewis Acids to a
 Ruthenium Pincer Catalyst: Metal-Ligand Cooperativity Enables Selective
 Alkyne Hydrogenation&quot;.
;
_journal_name_full 'Journal of the American Chemical Society'
_journal_paper_doi 10.1021/jacs.7b09662
_journal_year 2017
_chemical_formula_moiety 'C46 H45 B N5 P Ru, 0.5(C6 H6)'
_chemical_formula_sum 'C49 H48 B N5 P Ru'
_chemical_formula_weight 849.77
_space_group_crystal_system monoclinic
_space_group_IT_number 13
_space_group_name_Hall '-P 2yc'
_space_group_name_H-M_alt 'P 1 2/c 1'
_symmetry_space_group_name_Hall '-P 2yc'
_symmetry_space_group_name_H-M 'P 1 2/c 1'
_atom_sites_solution_hydrogens mixed
_audit_creation_method SHELXL-2016/6
_cell_angle_alpha 90
_cell_angle_beta 90.690(6)
_cell_angle_gamma 90
_cell_formula_units_Z 4
_cell_length_a 18.2340(13)
_cell_length_b 12.0654(2)
_cell_length_c 18.1135(13)
_cell_measurement_reflns_used 29435
_cell_measurement_temperature 85(2)
_cell_measurement_theta_max 68.30
_cell_measurement_theta_min 2.40
_cell_volume 3984.7(4)
_computing_cell_refinement 'CrysAlisPro 1.171.38.41 (Rigaku OD, 2015)'
_computing_data_collection 'CrystalClear-SM Expert 2.0 r16 (Rigaku, 2014)'
_computing_data_reduction 'CrysAlisPro 1.171.38.41 (Rigaku OD, 2015)'
_computing_molecular_graphics 'Bruker SHELXTL'
_computing_publication_material 'Bruker SHELXTL'
_computing_structure_refinement 'SHELXL-2016/6 (Sheldrick, 2016)'
_computing_structure_solution 'SHELXT (Sheldrick, 2014)'
_diffrn_ambient_temperature 85(2)
_diffrn_detector_area_resol_mean 14.629
_diffrn_measured_fraction_theta_full 0.999
_diffrn_measured_fraction_theta_max 0.992
_diffrn_measurement_device_type 'Rigaku Saturn944+ CCD'
_diffrn_measurement_method \w
_diffrn_radiation_type CuK\a
_diffrn_radiation_wavelength 1.54178
_diffrn_reflns_av_R_equivalents 0.0691
_diffrn_reflns_av_unetI/netI 0.0284
_diffrn_reflns_Laue_measured_fraction_full 0.999
_diffrn_reflns_Laue_measured_fraction_max 0.992
_diffrn_reflns_limit_h_max 21
_diffrn_reflns_limit_h_min -22
_diffrn_reflns_limit_k_max 14
_diffrn_reflns_limit_k_min -14
_diffrn_reflns_limit_l_max 21
_diffrn_reflns_limit_l_min -21
_diffrn_reflns_number 59745
_diffrn_reflns_point_group_measured_fraction_full 0.999
_diffrn_reflns_point_group_measured_fraction_max 0.992
_diffrn_reflns_theta_full 67.679
_diffrn_reflns_theta_max 69.358
_diffrn_reflns_theta_min 3.663
_diffrn_source 'micro-focus rotating anode'
_exptl_absorpt_coefficient_mu 3.887
_exptl_absorpt_correction_T_max 0.706
_exptl_absorpt_correction_T_min 0.442
_exptl_absorpt_correction_type multi-scan
_exptl_absorpt_process_details
; 
 CrysAlisPro 1.171.38.41 (Rigaku Oxford Diffraction, 2015) 
 Empirical absorption correction using spherical harmonics, 
 implemented in SCALE3 ABSPACK scaling algorithm. 
;
_exptl_crystal_colour green
_exptl_crystal_density_diffrn 1.416
_exptl_crystal_density_method 'not measured'
_exptl_crystal_description plate
_exptl_crystal_F_000 1764
_exptl_crystal_size_max 0.180
_exptl_crystal_size_mid 0.110
_exptl_crystal_size_min 0.090
_refine_diff_density_max 0.882
_refine_diff_density_min -1.129
_refine_diff_density_rms 0.111
_refine_ls_extinction_method none
_refine_ls_goodness_of_fit_ref 1.050
_refine_ls_hydrogen_treatment mixed
_refine_ls_matrix_type full
_refine_ls_number_parameters 516
_refine_ls_number_reflns 7421
_refine_ls_number_restraints 15
_refine_ls_restrained_S_all 1.050
_refine_ls_R_factor_all 0.0376
_refine_ls_R_factor_gt 0.0375
_refine_ls_shift/su_max 0.002
_refine_ls_shift/su_mean 0.000
_refine_ls_structure_factor_coef Fsqd
_refine_ls_weighting_details 'w=1/[\s^2^(Fo^2^)+(0.0701P)^2^+1.8930P] where P=(Fo^2^+2Fc^2^)/3'
_refine_ls_weighting_scheme calc
_refine_ls_wR_factor_gt 0.0979
_refine_ls_wR_factor_ref 0.0980
_reflns_Friedel_coverage 0.000
_reflns_number_gt 7375
_reflns_number_total 7421
_reflns_threshold_expression 'I > 2\s(I)'
_cod_data_source_file ja7b09662_si_001.cif
_cod_data_source_block kt3289_comp(5)_rev2
_cod_database_code 4126775
_shelx_shelxl_version_number 2016/6
_shelx_space_group_comment
;
The symmetry employed for this shelxl refinement is uniquely defined
by the following loop, which should always be used as a source of
symmetry information in preference to the above space-group names.
They are only intended as comments.
;
_shelx_estimated_absorpt_t_min 0.541
_shelx_estimated_absorpt_t_max 0.721

loop_
_space_group_symop_operation_xyz
'x, y, z'
'-x, y, -z+1/2'
'-x, -y, -z'
'x, -y, z-1/2'

loop_
_atom_site_label
_atom_site_type_symbol
_atom_site_fract_x
_atom_site_fract_y
_atom_site_fract_z
_atom_site_U_iso_or_equiv
_atom_site_adp_type
_atom_site_occupancy
_atom_site_site_symmetry_order
_atom_site_calc_flag
_atom_site_refinement_flags_posn
_atom_site_refinement_flags_adp
_atom_site_refinement_flags_occupancy
Ru1 Ru 0.76210(2) 0.27383(2) 0.45763(2) 0.01661(8) Uani 1 1 d . . .
P1 P 0.68924(3) 0.22775(3) 0.35388(3) 0.01791(12) Uani 1 1 d . . .
N1 N 0.75487(9) 0.44554(13) 0.43407(9) 0.0204(3) Uani 1 1 d . . .
N2 N 0.64211(9) 0.47247(13) 0.50430(9) 0.0225(3) Uani 1 1 d . . .
N3 N 0.67248(9) 0.27947(12) 0.51717(9) 0.0188(3) Uani 1 1 d . . .
N4 N 0.66024(9) 0.08518(13) 0.55244(9) 0.0212(3) Uani 1 1 d . . .
N5 N 0.77433(8) 0.11537(13) 0.49174(8) 0.0196(3) Uani 1 1 d . . .
C1 C 0.86082(11) 0.42873(18) 0.35104(11) 0.0264(4) Uani 1 1 d . . .
H1A H 0.890967 0.388974 0.387531 0.040 Uiso 1 1 calc R U .
H1B H 0.892173 0.477047 0.321495 0.040 Uiso 1 1 calc R U .
H1C H 0.835965 0.375227 0.318624 0.040 Uiso 1 1 calc R U .
C2 C 0.80480(11) 0.49744(17) 0.38997(10) 0.0235(4) Uani 1 1 d . . .
C3 C 0.80351(12) 0.61022(18) 0.37765(11) 0.0285(4) Uani 1 1 d . . .
H3A H 0.838550 0.642852 0.345918 0.034 Uiso 1 1 calc R U .
C4 C 0.75140(13) 0.67635(17) 0.41127(12) 0.0310(5) Uani 1 1 d . . .
H4B H 0.751143 0.754409 0.404402 0.037 Uiso 1 1 calc R U .
C5 C 0.70025(12) 0.62563(17) 0.45474(11) 0.0281(4) Uani 1 1 d . . .
H5A H 0.663972 0.668946 0.478485 0.034 Uiso 1 1 calc R U .
C6 C 0.70113(11) 0.51007(16) 0.46441(10) 0.0221(4) Uani 1 1 d . . .
C7 C 0.63028(10) 0.37204(16) 0.52653(10) 0.0205(4) Uani 1 1 d . . .
C8 C 0.56560(11) 0.34051(17) 0.56968(11) 0.0226(4) Uani 1 1 d . . .
C9 C 0.50791(11) 0.40302(18) 0.59608(12) 0.0288(4) Uani 1 1 d . . .
H9A H 0.504066 0.480119 0.586115 0.035 Uiso 1 1 calc R U .
C10 C 0.45566(12) 0.3477(2) 0.63800(13) 0.0338(5) Uani 1 1 d . . .
H10 H 0.416046 0.388497 0.658079 0.041 Uiso 1 1 calc R U .
C11 C 0.46017(13) 0.2349(2) 0.65101(14) 0.0327(5) Uani 1 1 d . . .
H11 H 0.423140 0.199611 0.678995 0.039 Uiso 1 1 calc R U .
C12 C 0.51810(11) 0.17206(17) 0.62378(11) 0.0267(4) Uani 1 1 d . . .
H12 H 0.521288 0.094578 0.632563 0.032 Uiso 1 1 calc R U .
C13 C 0.57091(12) 0.22748(16) 0.58329(12) 0.0226(4) Uani 1 1 d . . .
C14 C 0.63949(10) 0.18853(17) 0.54926(10) 0.0205(4) Uani 1 1 d . . .
C15 C 0.72756(10) 0.04888(16) 0.52801(11) 0.0213(4) Uani 1 1 d . . .
C16 C 0.74946(12) -0.05988(18) 0.54471(11) 0.0261(4) Uani 1 1 d . . .
H16 H 0.716100 -0.109348 0.567488 0.031 Uiso 1 1 calc R U .
C17 C 0.81934(11) -0.09508(16) 0.52810(12) 0.0281(4) Uani 1 1 d . . .
H17 H 0.833608 -0.169438 0.537819 0.034 Uiso 1 1 calc R U .
C18 C 0.86912(11) -0.02087(16) 0.49689(11) 0.0250(4) Uani 1 1 d . . .
H18 H 0.918047 -0.042839 0.486949 0.030 Uiso 1 1 calc R U .
C19 C 0.84533(10) 0.08475(16) 0.48099(10) 0.0212(4) Uani 1 1 d . . .
C20 C 0.88738(10) 0.18564(16) 0.46046(11) 0.0224(4) Uani 1 1 d . . .
H20A H 0.865197 0.220862 0.416165 0.027 Uiso 1 1 calc R U .
H20B H 0.938817 0.166006 0.449437 0.027 Uiso 1 1 calc R U .
C21 C 0.88935(11) 0.21518(15) 0.61337(11) 0.0206(4) Uani 1 1 d . . .
H21 H 0.853085 0.153105 0.615294 0.025 Uiso 1 1 calc R U .
C22 C 0.96681(11) 0.16669(16) 0.62471(11) 0.0250(4) Uani 1 1 d . . .
H22A H 0.970809 0.137090 0.675576 0.030 Uiso 1 1 calc R U .
H22B H 0.972970 0.103714 0.590301 0.030 Uiso 1 1 calc R U .
C23 C 1.02971(11) 0.24925(19) 0.61276(12) 0.0258(4) Uani 1 1 d . . .
H23A H 1.076153 0.207357 0.608543 0.031 Uiso 1 1 calc R U .
H23B H 1.034033 0.297553 0.656774 0.031 Uiso 1 1 calc R U .
C24 C 1.02013(11) 0.32283(16) 0.54384(11) 0.0238(4) Uani 1 1 d . . .
H24A H 1.032420 0.278335 0.499766 0.029 Uiso 1 1 calc R U .
H24B H 1.055865 0.384467 0.547109 0.029 Uiso 1 1 calc R U .
C25 C 0.94265(10) 0.37251(16) 0.53230(10) 0.0211(4) Uani 1 1 d . . .
H25 H 0.940739 0.409120 0.482780 0.025 Uiso 1 1 calc R U .
C26 C 0.92152(11) 0.45880(16) 0.59102(11) 0.0233(4) Uani 1 1 d . . .
H26A H 0.960416 0.515987 0.593385 0.028 Uiso 1 1 calc R U .
H26B H 0.875683 0.495845 0.574672 0.028 Uiso 1 1 calc R U .
C27 C 0.91017(11) 0.41285(16) 0.66922(11) 0.0243(4) Uani 1 1 d . . .
H27A H 0.958764 0.402665 0.693226 0.029 Uiso 1 1 calc R U .
H27B H 0.882951 0.468454 0.698296 0.029 Uiso 1 1 calc R U .
C28 C 0.86840(11) 0.30228(17) 0.67188(10) 0.0235(4) Uani 1 1 d . . .
H28A H 0.815345 0.318170 0.666417 0.028 Uiso 1 1 calc R U .
H28B H 0.876209 0.269168 0.721363 0.028 Uiso 1 1 calc R U .
C29 C 0.70661(11) 0.09240(16) 0.31157(10) 0.0211(4) Uani 1 1 d . . .
C30 C 0.77687(12) 0.04755(18) 0.31499(11) 0.0276(4) Uani 1 1 d . . .
H30 H 0.814416 0.084854 0.341999 0.033 Uiso 1 1 calc R U .
C31 C 0.79255(13) -0.05136(19) 0.27923(12) 0.0334(5) Uani 1 1 d . . .
H31 H 0.840570 -0.081698 0.282179 0.040 Uiso 1 1 calc R U .
C32 C 0.73840(13) -0.10561(18) 0.23938(12) 0.0332(5) Uani 1 1 d . . .
H32 H 0.749100 -0.173451 0.215165 0.040 Uiso 1 1 calc R U .
C33 C 0.66882(12) -0.06128(19) 0.23477(12) 0.0320(5) Uani 1 1 d . . .
H33 H 0.631717 -0.098622 0.207175 0.038 Uiso 1 1 calc R U .
C34 C 0.65258(11) 0.03795(17) 0.27033(11) 0.0260(4) Uani 1 1 d . . .
H34 H 0.604670 0.068502 0.266469 0.031 Uiso 1 1 calc R U .
C35 C 0.58925(11) 0.22310(14) 0.36772(12) 0.0215(4) Uani 1 1 d . . .
C36 C 0.56054(11) 0.13272(16) 0.40641(10) 0.0230(4) Uani 1 1 d . . .
H36 H 0.592194 0.074522 0.422052 0.028 Uiso 1 1 calc R U .
C37 C 0.48630(11) 0.12740(17) 0.42210(11) 0.0258(4) Uani 1 1 d . . .
H37 H 0.467472 0.065982 0.448666 0.031 Uiso 1 1 calc R U .
C38 C 0.43952(12) 0.21162(18) 0.39904(13) 0.0297(5) Uani 1 1 d . . .
H38 H 0.388827 0.208309 0.410364 0.036 Uiso 1 1 calc R U .
C39 C 0.46676(12) 0.3004(2) 0.35953(14) 0.0330(5) Uani 1 1 d . . .
H39 H 0.434641 0.357513 0.343004 0.040 Uiso 1 1 calc R U .
C40 C 0.54119(11) 0.30606(18) 0.34406(12) 0.0285(4) Uani 1 1 d . . .
H40 H 0.559559 0.367304 0.316991 0.034 Uiso 1 1 calc R U .
C41 C 0.70085(10) 0.32031(16) 0.27428(10) 0.0206(4) Uani 1 1 d . . .
C42 C 0.73289(12) 0.28349(16) 0.20874(12) 0.0235(4) Uani 1 1 d . . .
H42 H 0.745200 0.207423 0.203434 0.028 Uiso 1 1 calc R U .
C43 C 0.74687(11) 0.35663(18) 0.15150(11) 0.0268(4) Uani 1 1 d . . .
H43 H 0.769036 0.330316 0.107662 0.032 Uiso 1 1 calc R U .
C44 C 0.72877(11) 0.46765(18) 0.15775(11) 0.0261(4) Uani 1 1 d . . .
H44 H 0.738495 0.517445 0.118434 0.031 Uiso 1 1 calc R U .
C45 C 0.69618(11) 0.50582(17) 0.22214(11) 0.0245(4) Uani 1 1 d . . .
H45 H 0.682939 0.581658 0.226583 0.029 Uiso 1 1 calc R U .
C46 C 0.68308(10) 0.43288(16) 0.27979(11) 0.0218(4) Uani 1 1 d . . .
H46 H 0.661655 0.459884 0.323821 0.026 Uiso 1 1 calc R U .
C47 C 1.000000 0.0914(3) 0.250000 0.108(3) Uani 1 2 d S T P
H47 H 1.000001 0.012661 0.249999 0.129 Uiso 1 2 calc R U P
C48 C 0.9516(3) 0.1468(3) 0.20493(19) 0.0724(11) Uani 1 1 d . . .
H48 H 0.918399 0.106991 0.173977 0.087 Uiso 1 1 calc R U .
C49 C 0.95154(17) 0.2602(2) 0.20504(19) 0.0482(7) Uani 1 1 d . . .
H49 H 0.918240 0.299994 0.174231 0.058 Uiso 1 1 calc R U .
C50 C 1.000000 0.3159(3) 0.250000 0.0512(10) Uani 1 2 d S T P
H50 H 1.000000 0.394614 0.250000 0.061 Uiso 1 2 calc R U P
B1 B 0.88437(13) 0.27175(16) 0.53208(13) 0.0201(5) Uani 1 1 d . . .
H1 H 0.8200(14) 0.318(2) 0.5344(15) 0.033(6) Uiso 1 1 d . . .

loop_
_atom_site_aniso_label
_atom_site_aniso_U_11
_atom_site_aniso_U_22
_atom_site_aniso_U_33
_atom_site_aniso_U_23
_atom_site_aniso_U_13
_atom_site_aniso_U_12
Ru1 0.01699(11) 0.01993(12) 0.01299(11) -0.00038(4) 0.00417(7) -0.00136(4)
P1 0.0174(2) 0.0215(3) 0.0149(2) -0.00092(15) 0.00357(18) -0.00043(15)
N1 0.0235(8) 0.0231(8) 0.0147(7) 0.0013(6) 0.0008(6) -0.0044(6)
N2 0.0259(8) 0.0240(8) 0.0177(8) -0.0005(6) 0.0035(6) 0.0003(6)
N3 0.0211(8) 0.0190(8) 0.0165(8) -0.0005(5) 0.0028(6) -0.0007(5)
N4 0.0211(8) 0.0236(8) 0.0189(8) 0.0011(6) 0.0059(6) -0.0016(6)
N5 0.0198(8) 0.0231(7) 0.0158(7) -0.0044(6) 0.0034(6) -0.0010(6)
C1 0.0234(9) 0.0357(10) 0.0203(9) 0.0061(8) 0.0034(7) -0.0063(8)
C2 0.0234(9) 0.0317(10) 0.0152(9) 0.0035(7) -0.0022(7) -0.0068(8)
C3 0.0305(10) 0.0325(10) 0.0224(10) 0.0055(8) -0.0020(8) -0.0109(8)
C4 0.0443(13) 0.0233(10) 0.0253(10) 0.0027(8) -0.0032(9) -0.0085(9)
C5 0.0374(11) 0.0253(9) 0.0216(10) -0.0015(8) 0.0008(8) -0.0008(8)
C6 0.0264(9) 0.0238(9) 0.0161(9) 0.0001(7) -0.0002(7) -0.0012(7)
C7 0.0216(9) 0.0241(9) 0.0159(9) -0.0023(7) 0.0020(7) 0.0013(7)
C8 0.0217(9) 0.0288(9) 0.0176(9) -0.0014(8) 0.0034(7) 0.0006(8)
C9 0.0274(10) 0.0294(10) 0.0298(11) -0.0010(8) 0.0067(8) 0.0061(8)
C10 0.0259(10) 0.0425(12) 0.0332(12) -0.0011(10) 0.0132(9) 0.0081(9)
C11 0.0252(11) 0.0427(13) 0.0307(13) 0.0021(9) 0.0137(9) -0.0007(9)
C12 0.0259(10) 0.0298(10) 0.0246(10) 0.0014(8) 0.0085(8) -0.0018(8)
C13 0.0216(10) 0.0284(11) 0.0180(10) -0.0022(7) 0.0046(8) -0.0002(7)
C14 0.0203(9) 0.0256(9) 0.0157(9) -0.0004(7) 0.0042(7) -0.0030(8)
C15 0.0233(9) 0.0230(9) 0.0176(8) -0.0022(7) 0.0032(7) -0.0015(7)
C16 0.0270(10) 0.0230(10) 0.0286(11) 0.0014(7) 0.0059(8) -0.0010(8)
C17 0.0291(10) 0.0219(9) 0.0333(11) -0.0025(8) 0.0017(8) 0.0025(8)
C18 0.0223(9) 0.0262(9) 0.0265(10) -0.0060(8) 0.0025(7) 0.0024(8)
C19 0.0203(9) 0.0255(9) 0.0179(9) -0.0054(7) 0.0028(7) 0.0000(7)
C20 0.0205(9) 0.0274(10) 0.0193(9) -0.0020(8) 0.0045(7) -0.0017(7)
C21 0.0230(10) 0.0227(9) 0.0162(9) 0.0003(7) 0.0033(7) -0.0025(7)
C22 0.0264(10) 0.0252(9) 0.0233(10) 0.0038(7) 0.0011(8) -0.0005(8)
C23 0.0236(10) 0.0274(8) 0.0264(11) 0.0019(9) -0.0011(8) 0.0011(8)
C24 0.0221(9) 0.0266(9) 0.0226(10) -0.0001(7) 0.0033(7) -0.0033(7)
C25 0.0236(9) 0.0244(9) 0.0154(8) 0.0006(7) 0.0027(7) -0.0018(7)
C26 0.0256(9) 0.0224(9) 0.0220(9) 0.0006(7) 0.0029(7) -0.0023(7)
C27 0.0288(10) 0.0254(9) 0.0189(9) -0.0030(7) 0.0020(7) -0.0011(8)
C28 0.0295(10) 0.0258(9) 0.0154(9) 0.0011(8) 0.0058(7) -0.0012(8)
C29 0.0259(9) 0.0234(9) 0.0142(8) -0.0010(7) 0.0056(7) -0.0015(7)
C30 0.0301(10) 0.0326(10) 0.0200(10) -0.0050(8) 0.0012(8) 0.0038(8)
C31 0.0377(12) 0.0357(11) 0.0268(11) -0.0054(9) 0.0028(9) 0.0097(9)
C32 0.0457(13) 0.0272(10) 0.0271(11) -0.0082(8) 0.0132(9) 0.0016(9)
C33 0.0356(11) 0.0362(11) 0.0245(10) -0.0107(9) 0.0117(9) -0.0118(9)
C34 0.0259(10) 0.0316(10) 0.0208(9) -0.0055(8) 0.0062(7) -0.0037(8)
C35 0.0194(10) 0.0262(10) 0.0190(10) -0.0040(7) 0.0027(8) -0.0017(7)
C36 0.0238(9) 0.0265(9) 0.0187(9) -0.0023(7) 0.0031(7) -0.0015(7)
C37 0.0251(10) 0.0302(10) 0.0221(9) -0.0021(8) 0.0052(7) -0.0053(8)
C38 0.0191(10) 0.0355(10) 0.0345(12) -0.0063(9) 0.0061(9) -0.0028(8)
C39 0.0227(10) 0.0309(10) 0.0453(13) 0.0022(10) 0.0013(9) 0.0029(9)
C40 0.0223(10) 0.0289(10) 0.0343(11) 0.0033(9) 0.0027(8) -0.0026(8)
C41 0.0178(8) 0.0278(10) 0.0161(9) 0.0007(7) 0.0007(7) -0.0025(7)
C42 0.0229(10) 0.0282(10) 0.0195(10) -0.0019(7) 0.0023(8) -0.0004(7)
C43 0.0260(10) 0.0371(11) 0.0174(9) -0.0018(8) 0.0024(7) -0.0016(8)
C44 0.0254(10) 0.0347(10) 0.0183(9) 0.0050(8) 0.0005(7) -0.0059(8)
C45 0.0232(9) 0.0269(9) 0.0233(10) 0.0015(8) -0.0014(8) -0.0027(8)
C46 0.0205(9) 0.0273(9) 0.0177(9) -0.0015(7) 0.0001(7) -0.0019(7)
C47 0.219(8) 0.0251(19) 0.077(4) 0.000 -0.085(5) 0.000
C48 0.123(3) 0.0404(15) 0.0528(18) 0.0057(13) -0.034(2) -0.0149(17)
C49 0.0447(15) 0.0434(13) 0.0569(19) 0.0143(13) 0.0152(13) 0.0059(12)
C50 0.0345(18) 0.0289(17) 0.091(3) 0.000 0.0255(19) 0.000
B1 0.0194(11) 0.0242(12) 0.0168(11) -0.0001(7) 0.0038(8) 0.0014(7)

loop_
_atom_type_symbol
_atom_type_description
_atom_type_scat_dispersion_real
_atom_type_scat_dispersion_imag
_atom_type_scat_source
C C 0.0181 0.0091 'International Tables Vol C Tables 4.2.6.8 and 6.1.1.4'
H H 0.0000 0.0000 'International Tables Vol C Tables 4.2.6.8 and 6.1.1.4'
B B 0.0090 0.0039 'International Tables Vol C Tables 4.2.6.8 and 6.1.1.4'
N N 0.0311 0.0180 'International Tables Vol C Tables 4.2.6.8 and 6.1.1.4'
P P 0.2955 0.4335 'International Tables Vol C Tables 4.2.6.8 and 6.1.1.4'
Ru Ru 0.0552 3.2960 'International Tables Vol C Tables 4.2.6.8 and 6.1.1.4'

loop_
_geom_angle_atom_site_label_1
_geom_angle_atom_site_label_2
_geom_angle_atom_site_label_3
_geom_angle
_geom_angle_site_symmetry_1
_geom_angle_site_symmetry_3
N3 Ru1 N5 87.39(6) . .
N3 Ru1 N1 91.51(6) . .
N5 Ru1 N1 173.19(6) . .
N3 Ru1 P1 88.93(5) . .
N5 Ru1 P1 94.58(4) . .
N1 Ru1 P1 92.12(4) . .
N3 Ru1 H1 92.8(8) . .
N5 Ru1 H1 89.0(9) . .
N1 Ru1 H1 84.3(9) . .
P1 Ru1 H1 176.1(9) . .
C29 P1 C41 101.02(8) . .
C29 P1 C35 101.88(8) . .
C41 P1 C35 104.39(9) . .
C29 P1 Ru1 116.44(7) . .
C41 P1 Ru1 114.42(6) . .
C35 P1 Ru1 116.61(7) . .
C2 N1 C6 117.20(16) . .
C2 N1 Ru1 121.61(13) . .
C6 N1 Ru1 121.16(12) . .
C7 N2 C6 127.15(17) . .
C7 N3 C14 110.33(16) . .
C7 N3 Ru1 124.59(12) . .
C14 N3 Ru1 124.80(12) . .
C14 N4 C15 123.21(16) . .
C15 N5 C19 121.08(16) . .
C15 N5 Ru1 130.11(13) . .
C19 N5 Ru1 108.32(12) . .
C2 C1 H1A 109.5 . .
C2 C1 H1B 109.5 . .
H1A C1 H1B 109.5 . .
C2 C1 H1C 109.5 . .
H1A C1 H1C 109.5 . .
H1B C1 H1C 109.5 . .
N1 C2 C3 122.36(19) . .
N1 C2 C1 118.89(17) . .
C3 C2 C1 118.69(18) . .
C2 C3 C4 120.46(19) . .
C2 C3 H3A 119.8 . .
C4 C3 H3A 119.8 . .
C5 C4 C3 118.00(19) . .
C5 C4 H4B 121.0 . .
C3 C4 H4B 121.0 . .
C4 C5 C6 120.5(2) . .
C4 C5 H5A 119.8 . .
C6 C5 H5A 119.8 . .
N1 C6 N2 126.04(17) . .
N1 C6 C5 121.36(18) . .
N2 C6 C5 112.56(18) . .
N2 C7 N3 128.97(17) . .
N2 C7 C8 122.95(18) . .
N3 C7 C8 108.07(16) . .
C9 C8 C13 121.68(18) . .
C9 C8 C7 131.25(19) . .
C13 C8 C7 107.06(17) . .
C8 C9 C10 117.0(2) . .
C8 C9 H9A 121.5 . .
C10 C9 H9A 121.5 . .
C11 C10 C9 121.57(19) . .
C11 C10 H10 119.2 . .
C9 C10 H10 119.2 . .
C10 C11 C12 121.2(2) . .
C10 C11 H11 119.4 . .
C12 C11 H11 119.4 . .
C13 C12 C11 117.2(2) . .
C13 C12 H12 121.4 . .
C11 C12 H12 121.4 . .
C12 C13 C8 121.27(18) . .
C12 C13 C14 131.51(18) . .
C8 C13 C14 107.20(17) . .
N4 C14 N3 130.52(17) . .
N4 C14 C13 122.16(17) . .
N3 C14 C13 107.32(16) . .
N5 C15 N4 122.51(17) . .
N5 C15 C16 118.79(17) . .
N4 C15 C16 118.63(17) . .
C17 C16 C15 120.12(19) . .
C17 C16 H16 119.9 . .
C15 C16 H16 119.9 . .
C16 C17 C18 119.76(18) . .
C16 C17 H17 120.1 . .
C18 C17 H17 120.1 . .
C19 C18 C17 118.23(18) . .
C19 C18 H18 120.9 . .
C17 C18 H18 120.9 . .
N5 C19 C18 121.27(18) . .
N5 C19 C20 107.89(16) . .
C18 C19 C20 130.39(17) . .
C19 C20 B1 107.10(15) . .
C19 C20 H20A 110.3 . .
B1 C20 H20A 110.3 . .
C19 C20 H20B 110.3 . .
B1 C20 H20B 110.3 . .
H20A C20 H20B 108.5 . .
C22 C21 C28 113.64(17) . .
C22 C21 B1 108.76(16) . .
C28 C21 B1 108.95(15) . .
C22 C21 H21 108.5 . .
C28 C21 H21 108.5 . .
B1 C21 H21 108.5 . .
C23 C22 C21 114.82(16) . .
C23 C22 H22A 108.6 . .
C21 C22 H22A 108.6 . .
C23 C22 H22B 108.6 . .
C21 C22 H22B 108.6 . .
H22A C22 H22B 107.5 . .
C22 C23 C24 114.24(17) . .
C22 C23 H23A 108.7 . .
C24 C23 H23A 108.7 . .
C22 C23 H23B 108.7 . .
C24 C23 H23B 108.7 . .
H23A C23 H23B 107.6 . .
C23 C24 C25 115.31(16) . .
C23 C24 H24A 108.4 . .
C25 C24 H24A 108.4 . .
C23 C24 H24B 108.4 . .
C25 C24 H24B 108.4 . .
H24A C24 H24B 107.5 . .
C26 C25 C24 113.84(16) . .
C26 C25 B1 109.90(15) . .
C24 C25 B1 107.98(15) . .
C26 C25 H25 108.3 . .
C24 C25 H25 108.3 . .
B1 C25 H25 108.3 . .
C27 C26 C25 115.47(16) . .
C27 C26 H26A 108.4 . .
C25 C26 H26A 108.4 . .
C27 C26 H26B 108.4 . .
C25 C26 H26B 108.4 . .
H26A C26 H26B 107.5 . .
C28 C27 C26 114.47(16) . .
C28 C27 H27A 108.6 . .
C26 C27 H27A 108.6 . .
C28 C27 H27B 108.6 . .
C26 C27 H27B 108.6 . .
H27A C27 H27B 107.6 . .
C27 C28 C21 116.26(16) . .
C27 C28 H28A 108.2 . .
C21 C28 H28A 108.2 . .
C27 C28 H28B 108.2 . .
C21 C28 H28B 108.2 . .
H28A C28 H28B 107.4 . .
C30 C29 C34 119.02(18) . .
C30 C29 P1 119.44(15) . .
C34 C29 P1 121.29(15) . .
C31 C30 C29 120.5(2) . .
C31 C30 H30 119.7 . .
C29 C30 H30 119.7 . .
C32 C31 C30 120.1(2) . .
C32 C31 H31 120.0 . .
C30 C31 H31 120.0 . .
C33 C32 C31 119.96(19) . .
C33 C32 H32 120.0 . .
C31 C32 H32 120.0 . .
C32 C33 C34 120.4(2) . .
C32 C33 H33 119.8 . .
C34 C33 H33 119.8 . .
C33 C34 C29 120.0(2) . .
C33 C34 H34 120.0 . .
C29 C34 H34 120.0 . .
C40 C35 C36 118.38(19) . .
C40 C35 P1 123.71(15) . .
C36 C35 P1 117.88(15) . .
C37 C36 C35 120.63(19) . .
C37 C36 H36 119.7 . .
C35 C36 H36 119.7 . .
C38 C37 C36 120.13(19) . .
C38 C37 H37 119.9 . .
C36 C37 H37 119.9 . .
C39 C38 C37 120.0(2) . .
C39 C38 H38 120.0 . .
C37 C38 H38 120.0 . .
C38 C39 C40 119.9(2) . .
C38 C39 H39 120.0 . .
C40 C39 H39 120.0 . .
C39 C40 C35 120.9(2) . .
C39 C40 H40 119.5 . .
C35 C40 H40 119.5 . .
C46 C41 C42 117.83(18) . .
C46 C41 P1 120.30(14) . .
C42 C41 P1 121.67(15) . .
C43 C42 C41 120.90(18) . .
C43 C42 H42 119.6 . .
C41 C42 H42 119.6 . .
C44 C43 C42 120.54(19) . .
C44 C43 H43 119.7 . .
C42 C43 H43 119.7 . .
C43 C44 C45 119.51(19) . .
C43 C44 H44 120.2 . .
C45 C44 H44 120.2 . .
C46 C45 C44 119.93(19) . .
C46 C45 H45 120.0 . .
C44 C45 H45 120.0 . .
C45 C46 C41 121.28(18) . .
C45 C46 H46 119.4 . .
C41 C46 H46 119.4 . .
C48 C47 C48 121.6(4) . 2_755
C48 C47 H47 119.2 . .
C48 C47 H47 119.2 2_755 .
C49 C48 C47 119.2(3) . .
C49 C48 H48 120.4 . .
C47 C48 H48 120.4 . .
C48 C49 C50 119.4(3) . .
C48 C49 H49 120.3 . .
C50 C49 H49 120.3 . .
C49 C50 C49 121.3(3) . 2_755
C49 C50 H50 119.4 . .
C49 C50 H50 119.4 2_755 .
C25 B1 C21 106.53(16) . .
C25 B1 C20 116.38(16) . .
C21 B1 C20 116.26(15) . .
C25 B1 H1 105.7(12) . .
C21 B1 H1 101.0(12) . .
C20 B1 H1 109.4(12) . .

loop_
_geom_bond_atom_site_label_1
_geom_bond_atom_site_label_2
_geom_bond_distance
_geom_bond_site_symmetry_2
Ru1 N3 1.9699(17) .
Ru1 N5 2.0208(16) .
Ru1 N1 2.1190(16) .
Ru1 P1 2.3549(5) .
Ru1 H1 1.82(3) .
P1 C29 1.8332(19) .
P1 C41 1.8379(19) .
P1 C35 1.844(2) .
N1 C2 1.370(2) .
N1 C6 1.372(3) .
N2 C7 1.296(3) .
N2 C6 1.380(3) .
N3 C7 1.368(2) .
N3 C14 1.383(2) .
N4 C14 1.304(3) .
N4 C15 1.381(2) .
N5 C15 1.348(2) .
N5 C19 1.363(2) .
C1 C2 1.499(3) .
C1 H1A 0.9800 .
C1 H1B 0.9800 .
C1 H1C 0.9800 .
C2 C3 1.379(3) .
C3 C4 1.387(3) .
C3 H3A 0.9500 .
C4 C5 1.372(3) .
C4 H4B 0.9500 .
C5 C6 1.405(3) .
C5 H5A 0.9500 .
C7 C8 1.473(3) .
C8 C9 1.384(3) .
C8 C13 1.389(3) .
C9 C10 1.395(3) .
C9 H9A 0.9500 .
C10 C11 1.384(3) .
C10 H10 0.9500 .
C11 C12 1.395(3) .
C11 H11 0.9500 .
C12 C13 1.389(3) .
C12 H12 0.9500 .
C13 C14 1.478(3) .
C15 C16 1.403(3) .
C16 C17 1.380(3) .
C16 H16 0.9500 .
C17 C18 1.399(3) .
C17 H17 0.9500 .
C18 C19 1.376(3) .
C18 H18 0.9500 .
C19 C20 1.488(3) .
C20 B1 1.663(3) .
C20 H20A 0.9900 .
C20 H20B 0.9900 .
C21 C22 1.540(3) .
C21 C28 1.544(3) .
C21 B1 1.624(3) .
C21 H21 1.0000 .
C22 C23 1.536(3) .
C22 H22A 0.9900 .
C22 H22B 0.9900 .
C23 C24 1.540(3) .
C23 H23A 0.9900 .
C23 H23B 0.9900 .
C24 C25 1.546(3) .
C24 H24A 0.9900 .
C24 H24B 0.9900 .
C25 C26 1.541(3) .
C25 B1 1.615(3) .
C25 H25 1.0000 .
C26 C27 1.537(3) .
C26 H26A 0.9900 .
C26 H26B 0.9900 .
C27 C28 1.537(3) .
C27 H27A 0.9900 .
C27 H27B 0.9900 .
C28 H28A 0.9900 .
C28 H28B 0.9900 .
C29 C30 1.391(3) .
C29 C34 1.394(3) .
C30 C31 1.389(3) .
C30 H30 0.9500 .
C31 C32 1.381(3) .
C31 H31 0.9500 .
C32 C33 1.379(3) .
C32 H32 0.9500 .
C33 C34 1.393(3) .
C33 H33 0.9500 .
C34 H34 0.9500 .
C35 C40 1.394(3) .
C35 C36 1.401(3) .
C36 C37 1.388(3) .
C36 H36 0.9500 .
C37 C38 1.388(3) .
C37 H37 0.9500 .
C38 C39 1.384(3) .
C38 H38 0.9500 .
C39 C40 1.391(3) .
C39 H39 0.9500 .
C40 H40 0.9500 .
C41 C46 1.400(3) .
C41 C42 1.402(3) .
C42 C43 1.387(3) .
C42 H42 0.9500 .
C43 C44 1.385(3) .
C43 H43 0.9500 .
C44 C45 1.394(3) .
C44 H44 0.9500 .
C45 C46 1.388(3) .
C45 H45 0.9500 .
C46 H46 0.9500 .
C47 C48 1.370(4) .
C47 C48 1.370(4) 2_755
C47 H47 0.9500 .
C48 C49 1.368(4) .
C48 H48 0.9500 .
C49 C50 1.370(4) .
C49 H49 0.9500 .
C50 H50 0.9500 .
B1 H1 1.30(3) .

loop_
_geom_torsion_atom_site_label_1
_geom_torsion_atom_site_label_2
_geom_torsion_atom_site_label_3
_geom_torsion_atom_site_label_4
_geom_torsion
_geom_torsion_site_symmetry_1
_geom_torsion_site_symmetry_4
C6 N1 C2 C3 2.0(3) . .
Ru1 N1 C2 C3 -176.02(15) . .
C6 N1 C2 C1 -175.30(17) . .
Ru1 N1 C2 C1 6.7(2) . .
N1 C2 C3 C4 1.2(3) . .
C1 C2 C3 C4 178.47(19) . .
C2 C3 C4 C5 -2.1(3) . .
C3 C4 C5 C6 -0.1(3) . .
C2 N1 C6 N2 173.46(18) . .
Ru1 N1 C6 N2 -8.6(3) . .
C2 N1 C6 C5 -4.2(3) . .
Ru1 N1 C6 C5 173.79(15) . .
C7 N2 C6 N1 7.3(3) . .
C7 N2 C6 C5 -174.89(19) . .
C4 C5 C6 N1 3.4(3) . .
C4 C5 C6 N2 -174.60(19) . .
C6 N2 C7 N3 0.7(3) . .
C6 N2 C7 C8 179.35(18) . .
C14 N3 C7 N2 -179.61(19) . .
Ru1 N3 C7 N2 -5.5(3) . .
C14 N3 C7 C8 1.6(2) . .
Ru1 N3 C7 C8 175.71(13) . .
N2 C7 C8 C9 -1.4(3) . .
N3 C7 C8 C9 177.5(2) . .
N2 C7 C8 C13 179.76(18) . .
N3 C7 C8 C13 -1.3(2) . .
C13 C8 C9 C10 0.9(3) . .
C7 C8 C9 C10 -177.8(2) . .
C8 C9 C10 C11 -1.7(3) . .
C9 C10 C11 C12 1.2(4) . .
C10 C11 C12 C13 0.1(4) . .
C11 C12 C13 C8 -0.9(3) . .
C11 C12 C13 C14 177.5(2) . .
C9 C8 C13 C12 0.4(3) . .
C7 C8 C13 C12 179.37(19) . .
C9 C8 C13 C14 -178.38(19) . .
C7 C8 C13 C14 0.6(2) . .
C15 N4 C14 N3 6.7(3) . .
C15 N4 C14 C13 -172.94(18) . .
C7 N3 C14 N4 179.1(2) . .
Ru1 N3 C14 N4 5.0(3) . .
C7 N3 C14 C13 -1.2(2) . .
Ru1 N3 C14 C13 -175.32(13) . .
C12 C13 C14 N4 1.4(4) . .
C8 C13 C14 N4 -179.96(18) . .
C12 C13 C14 N3 -178.3(2) . .
C8 C13 C14 N3 0.3(2) . .
C19 N5 C15 N4 167.10(18) . .
Ru1 N5 C15 N4 -3.8(3) . .
C19 N5 C15 C16 -9.8(3) . .
Ru1 N5 C15 C16 179.26(14) . .
C14 N4 C15 N5 -7.2(3) . .
C14 N4 C15 C16 169.74(19) . .
N5 C15 C16 C17 3.9(3) . .
N4 C15 C16 C17 -173.10(19) . .
C15 C16 C17 C18 2.2(3) . .
C16 C17 C18 C19 -2.6(3) . .
C15 N5 C19 C18 9.6(3) . .
Ru1 N5 C19 C18 -177.67(15) . .
C15 N5 C19 C20 -163.41(17) . .
Ru1 N5 C19 C20 9.29(17) . .
C17 C18 C19 N5 -3.2(3) . .
C17 C18 C19 C20 168.08(19) . .
N5 C19 C20 B1 63.10(19) . .
C18 C19 C20 B1 -109.1(2) . .
C28 C21 C22 C23 -67.2(2) . .
B1 C21 C22 C23 54.3(2) . .
C21 C22 C23 C24 -44.1(2) . .
C22 C23 C24 C25 44.6(2) . .
C23 C24 C25 C26 67.5(2) . .
C23 C24 C25 B1 -54.8(2) . .
C24 C25 C26 C27 -68.3(2) . .
B1 C25 C26 C27 52.9(2) . .
C25 C26 C27 C28 -41.6(2) . .
C26 C27 C28 C21 41.9(2) . .
C22 C21 C28 C27 68.8(2) . .
B1 C21 C28 C27 -52.7(2) . .
C41 P1 C29 C30 94.20(17) . .
C35 P1 C29 C30 -158.36(16) . .
Ru1 P1 C29 C30 -30.36(18) . .
C41 P1 C29 C34 -79.98(17) . .
C35 P1 C29 C34 27.47(18) . .
Ru1 P1 C29 C34 155.47(14) . .
C34 C29 C30 C31 -1.4(3) . .
P1 C29 C30 C31 -175.75(17) . .
C29 C30 C31 C32 0.5(3) . .
C30 C31 C32 C33 0.3(3) . .
C31 C32 C33 C34 -0.2(3) . .
C32 C33 C34 C29 -0.7(3) . .
C30 C29 C34 C33 1.5(3) . .
P1 C29 C34 C33 175.75(16) . .
C29 P1 C35 C40 -128.61(18) . .
C41 P1 C35 C40 -23.8(2) . .
Ru1 P1 C35 C40 103.50(18) . .
C29 P1 C35 C36 53.63(17) . .
C41 P1 C35 C36 158.44(15) . .
Ru1 P1 C35 C36 -74.27(16) . .
C40 C35 C36 C37 -1.4(3) . .
P1 C35 C36 C37 176.51(15) . .
C35 C36 C37 C38 0.4(3) . .
C36 C37 C38 C39 0.8(3) . .
C37 C38 C39 C40 -1.1(4) . .
C38 C39 C40 C35 0.1(4) . .
C36 C35 C40 C39 1.1(3) . .
P1 C35 C40 C39 -176.64(18) . .
C29 P1 C41 C46 171.80(15) . .
C35 P1 C41 C46 66.35(17) . .
Ru1 P1 C41 C46 -62.28(16) . .
C29 P1 C41 C42 -13.40(18) . .
C35 P1 C41 C42 -118.85(16) . .
Ru1 P1 C41 C42 112.52(15) . .
C46 C41 C42 C43 0.4(3) . .
P1 C41 C42 C43 -174.53(16) . .
C41 C42 C43 C44 -0.6(3) . .
C42 C43 C44 C45 -0.1(3) . .
C43 C44 C45 C46 0.9(3) . .
C44 C45 C46 C41 -1.1(3) . .
C42 C41 C46 C45 0.5(3) . .
P1 C41 C46 C45 175.46(15) . .
C48 C47 C48 C49 -0.1(3) 2_755 .
C47 C48 C49 C50 0.2(5) . .
C48 C49 C50 C49 -0.1(3) . 2_755
C26 C25 B1 C21 -61.72(19) . .
C24 C25 B1 C21 62.99(19) . .
C26 C25 B1 C20 166.80(16) . .
C24 C25 B1 C20 -68.5(2) . .
C22 C21 B1 C25 -63.27(19) . .
C28 C21 B1 C25 61.1(2) . .
C22 C21 B1 C20 68.3(2) . .
C28 C21 B1 C20 -167.36(16) . .
C19 C20 B1 C25 164.63(16) . .
C19 C20 B1 C21 37.8(2) . .
